data_2100940
loop_
_publ_author_name
'Helliwell, M.'
'Kaucic, V.'
'Cheetham, G. M. T.'
'Harding, M. M.'
'Kariuki, B. M.'
'Rizkallah, P. J.'

_publ_section_title
;
 Structure determination from small crystals of two aluminophosphates
 CrAPO-14 and SAPO-43
;
_journal_issue 3
_journal_name_full 'Acta Crystallographica Section B'
_journal_page_first 413
_journal_page_last 420
_journal_paper_doi 10.1107/S0108768192009005
_journal_volume 49
_journal_year 1993
_chemical_formula_sum 'C3 H10 Al2 N O8 P2'
_chemical_formula_weight 304.02
_symmetry_cell_setting orthorhombic
_symmetry_space_group_name_Hall 'F 2uv 2vw'
_symmetry_space_group_name_H-M 'F d d d {origin @ -1 @ d d d}'
_cell_angle_alpha 90
_cell_angle_beta 90
_cell_angle_gamma 90
_cell_formula_units_Z 8
_cell_length_a 14.158(2)
_cell_length_b 14.4410(10)
_cell_length_c 10.062(2)
_cell_volume 2057.2(5)
_diffrn_radiation_type Cu
_diffrn_radiation_wavelength 1.54178
_exptl_absorpt_coefficient_mu 5.94
_exptl_crystal_density_diffrn 1.96
_exptl_crystal_F_000 1240
_cod_data_source_file al0541.cif
_cod_data_source_block al0541c
_cod_original_cell_volume 2057.3
_cod_original_formula_sum 'C3 H10 Al2 N1 O8 P2'
_cod_database_code 2100940

loop_
_atom_site_label
_atom_site_fract_x
_atom_site_fract_y
_atom_site_fract_z
_atom_site_U_iso_or_equiv
P(1) .46700(10) .125 .125 .0142(9)
Al(1) .625 .27650(10) .125 .0119(10)
O(1) .5292(3) .2078(3) .0825(4) .024(3)
O(2) .4024(3) .0976(3) .0076(4) .030(3)
N(1) .705(4) .034(2) -.341(4) .10(3)
C(1) .593(3) .151(2) -.264(3) .16(4)
C(2) .625 .092(5) -.375 .15(6)

loop_
_geom_angle_atom_site_label_1
_geom_angle_atom_site_label_2
_geom_angle_atom_site_label_3
_geom_angle
Al(1) O(1) P(1) 145.1(3)
Al(1) O(2) P(1) 151.1(3)

loop_
_geom_bond_atom_site_label_1
_geom_bond_atom_site_label_2
_geom_bond_distance
P(1) O(1) 1.546(4)
P(1) O(2) 1.546(4)
Al(1) O(1) 1.733(4)
Al(1) O(2) 1.728(4)
